data_7717493
loop_
_publ_author_name
'Miao, Linkun'
'Yeganeh, Amir'
'Yeung, Jason'
'Stephan, Douglas W.'

_publ_section_title
;
 Synthesis and N-C Bond Cleavage Reactions for Cyclic Phosphazenium
 Dications
;
_journal_name_full 'Dalton Transactions'
_journal_paper_doi 10.1039/D4DT02990A
_journal_year 2024
_chemical_formula_moiety 'C30 H24 Cl2 P2, 2(B Cl F3), C H2 Cl2'
_chemical_formula_sum 'C31 H26 B2 Cl6 F6 P2'
_chemical_formula_weight 808.78
_space_group_crystal_system monoclinic
_space_group_IT_number 14
_space_group_name_Hall '-P 2yn'
_space_group_name_H-M_alt 'P 1 21/n 1'
_atom_sites_solution_hydrogens geom
_audit_creation_date 2023-08-03
_audit_creation_method
;
Olex2 1.5
(compiled 2023.03.06 svn.rbb2c1857 for OlexSys, GUI svn.r6748)
;
_audit_update_record
;
2024-10-09 deposited with the CCDC.	2024-11-13 downloaded from the CCDC.
;
_cell_angle_alpha 90
_cell_angle_beta 99.014(3)
_cell_angle_gamma 90
_cell_formula_units_Z 4
_cell_length_a 9.0219(5)
_cell_length_b 35.5977(17)
_cell_length_c 11.0777(5)
_cell_measurement_reflns_used 9372
_cell_measurement_temperature 150.01
_cell_measurement_theta_max 25.44
_cell_measurement_theta_min 2.18
_cell_volume 3513.8(3)
_computing_molecular_graphics 'Olex2 1.5 (Dolomanov et al., 2009)'
_computing_publication_material 'Olex2 1.5 (Dolomanov et al., 2009)'
_computing_structure_refinement 'XL  (Sheldrick, 2008)'
_diffrn_ambient_temperature 150.01
_diffrn_measured_fraction_theta_full 0.999
_diffrn_measured_fraction_theta_max 0.999
_diffrn_measurement_device_type 'Bruker APEX-II CCD'
_diffrn_measurement_method '\f and \w scans'
_diffrn_radiation_monochromator graphite
_diffrn_radiation_type MoK\a
_diffrn_radiation_wavelength 0.71073
_diffrn_reflns_av_R_equivalents 0.0511
_diffrn_reflns_av_unetI/netI 0.0330
_diffrn_reflns_Laue_measured_fraction_full 0.999
_diffrn_reflns_Laue_measured_fraction_max 0.999
_diffrn_reflns_limit_h_max 10
_diffrn_reflns_limit_h_min -10
_diffrn_reflns_limit_k_max 42
_diffrn_reflns_limit_k_min -42
_diffrn_reflns_limit_l_max 13
_diffrn_reflns_limit_l_min -13
_diffrn_reflns_number 41734
_diffrn_reflns_point_group_measured_fraction_full 0.999
_diffrn_reflns_point_group_measured_fraction_max 0.999
_diffrn_reflns_theta_full 25.000
_diffrn_reflns_theta_max 25.000
_diffrn_reflns_theta_min 1.144
_diffrn_source_current 30.0
_diffrn_source_power 1.5
_diffrn_source_voltage 50.0
_diffrn_standards_number 0
_exptl_absorpt_coefficient_mu 0.636
_exptl_absorpt_correction_type none
_exptl_crystal_density_diffrn 1.529
_exptl_crystal_description blocks
_exptl_crystal_F_000 1632
_exptl_crystal_size_max 0.02
_exptl_crystal_size_mid 0.02
_exptl_crystal_size_min 0.01
_refine_diff_density_max 1.205
_refine_diff_density_min -1.148
_refine_diff_density_rms 0.085
_refine_ls_extinction_method none
_refine_ls_goodness_of_fit_ref 1.043
_refine_ls_hydrogen_treatment constr
_refine_ls_matrix_type full
_refine_ls_number_parameters 424
_refine_ls_number_reflns 6187
_refine_ls_number_restraints 0
_refine_ls_restrained_S_all 1.043
_refine_ls_R_factor_all 0.0737
_refine_ls_R_factor_gt 0.0591
_refine_ls_shift/su_max 0.001
_refine_ls_shift/su_mean 0.000
_refine_ls_structure_factor_coef Fsqd
_refine_ls_weighting_details 'w=1/[\s^2^(Fo^2^)+(0.0638P)^2^+10.1084P] where P=(Fo^2^+2Fc^2^)/3'
_refine_ls_weighting_scheme calc
_refine_ls_wR_factor_gt 0.1433
_refine_ls_wR_factor_ref 0.1525
_reflns_Friedel_coverage 0.000
_reflns_number_gt 5066
_reflns_number_total 6187
_reflns_threshold_expression 'I > 2\s(I)'
_cod_data_source_file d4dt02990a2.cif
_cod_data_source_block 1_CCDC2
_cod_database_code 7717493
_shelx_shelxl_version_number 2018/3
_shelx_space_group_comment
;
The symmetry employed for this shelxl refinement is uniquely defined
by the following loop, which should always be used as a source of
symmetry information in preference to the above space-group names.
They are only intended as comments.
;
_shelx_estimated_absorpt_t_max 0.994
_shelx_estimated_absorpt_t_min 0.987
_olex2_refinement_description
;
1. Fixed Uiso
 At 1.2 times of:
  All C(H) groups, All C(H,H) groups
2.a Secondary CH2 refined with riding coordinates:
 C40(H40A,H40B)
2.b Aromatic/amide H refined with riding coordinates:
 C10(H10), C14(H14), C16(H16), C17(H17), C18(H18), C19(H19), C20(H20),
 C21(H21), C22(H22), C23(H23), C25(H25), C27(H27), C28(H28), C29(H29), C30(H30),
  C31(H31), C32(H32), C33(H33), C34(H34), C35(H35), C36(H36), C37(H37),
 C39(H39), C41(H41)
;
_olex2_submission_special_instructions 'No special instructions were received'

loop_
_space_group_symop_operation_xyz
'x, y, z'
'-x+1/2, y+1/2, -z+1/2'
'-x, -y, -z'
'x-1/2, -y-1/2, z-1/2'

loop_
_atom_site_label
_atom_site_type_symbol
_atom_site_fract_x
_atom_site_fract_y
_atom_site_fract_z
_atom_site_U_iso_or_equiv
_atom_site_adp_type
_atom_site_occupancy
_atom_site_site_symmetry_order
_atom_site_calc_flag
_atom_site_refinement_flags_posn
_atom_site_refinement_flags_adp
_atom_site_refinement_flags_occupancy
_atom_site_disorder_assembly
_atom_site_disorder_group
P1 P 0.07555(11) 0.08762(3) 0.54649(8) 0.0208(2) Uani 1 1 d . . . . .
P2 P 0.26499(11) 0.13361(3) 0.31284(8) 0.0208(2) Uani 1 1 d . . . . .
Cl1 Cl 0.13755(11) 0.04912(3) 0.43407(9) 0.0295(2) Uani 1 1 d . . . . .
Cl2 Cl 0.42187(10) 0.11442(3) 0.44457(8) 0.0282(2) Uani 1 1 d . . . . .
C8 C 0.0293(4) 0.13118(10) 0.4659(3) 0.0207(8) Uani 1 1 d . . . . .
C9 C 0.1060(4) 0.15000(10) 0.3793(3) 0.0216(8) Uani 1 1 d . . . . .
C10 C 0.3120(5) 0.06949(11) 0.1850(4) 0.0310(9) Uani 1 1 d . . . . .
H10 H 0.410152 0.068990 0.231017 0.037 Uiso 1 1 calc R U . . .
C11 C -0.0890(4) 0.06803(10) 0.5937(3) 0.0234(8) Uani 1 1 d . . . . .
C12 C 0.2210(4) 0.09335(10) 0.6725(3) 0.0223(8) Uani 1 1 d . . . . .
C13 C 0.3499(4) 0.17135(11) 0.2427(3) 0.0261(8) Uani 1 1 d . . . . .
C14 C 0.2769(4) 0.06117(11) 0.7368(4) 0.0283(9) Uani 1 1 d . . . . .
H14 H 0.238417 0.037041 0.712274 0.034 Uiso 1 1 calc R U . . .
C15 C 0.2104(4) 0.09729(11) 0.2051(3) 0.0233(8) Uani 1 1 d . . . . .
C16 C -0.0958(4) 0.14862(11) 0.5008(4) 0.0277(9) Uani 1 1 d . . . . .
H16 H -0.146099 0.136671 0.559532 0.033 Uiso 1 1 calc R U . . .
C17 C 0.0494(5) 0.18407(11) 0.3320(4) 0.0297(9) Uani 1 1 d . . . . .
H17 H 0.098765 0.196659 0.273935 0.036 Uiso 1 1 calc R U . . .
C18 C 0.2790(5) 0.12878(11) 0.7067(3) 0.0293(9) Uani 1 1 d . . . . .
H18 H 0.241910 0.150493 0.662039 0.035 Uiso 1 1 calc R U . . .
C19 C 0.0668(5) 0.09840(13) 0.1384(4) 0.0332(10) Uani 1 1 d . . . . .
H19 H -0.002193 0.117395 0.153115 0.040 Uiso 1 1 calc R U . . .
C20 C -0.1053(5) 0.06722(13) 0.7164(4) 0.0361(10) Uani 1 1 d . . . . .
H20 H -0.030184 0.077607 0.776837 0.043 Uiso 1 1 calc R U . . .
C21 C 0.4374(5) 0.19746(12) 0.3147(4) 0.0390(11) Uani 1 1 d . . . . .
H21 H 0.449902 0.195739 0.401328 0.047 Uiso 1 1 calc R U . . .
C22 C -0.3413(5) 0.03593(13) 0.6620(4) 0.0368(10) Uani 1 1 d . . . . .
H22 H -0.427224 0.024403 0.685814 0.044 Uiso 1 1 calc R U . . .
C23 C 0.2675(5) 0.04263(12) 0.0969(4) 0.0375(10) Uani 1 1 d . . . . .
H23 H 0.335205 0.023282 0.082701 0.045 Uiso 1 1 calc R U . . .
C25 C 0.4452(5) 0.10025(13) 0.8712(4) 0.0361(10) Uani 1 1 d . . . . .
H25 H 0.521870 0.102749 0.940028 0.043 Uiso 1 1 calc R U . . .
C27 C -0.1992(5) 0.05314(12) 0.5052(4) 0.0312(9) Uani 1 1 d . . . . .
H27 H -0.187738 0.053732 0.421455 0.037 Uiso 1 1 calc R U . . .
C28 C -0.2323(6) 0.05109(16) 0.7490(4) 0.0491(13) Uani 1 1 d . . . . .
H28 H -0.244624 0.050459 0.832612 0.059 Uiso 1 1 calc R U . . .
C29 C 0.0261(5) 0.07118(14) 0.0497(4) 0.0413(11) Uani 1 1 d . . . . .
H29 H -0.071530 0.071617 0.002808 0.050 Uiso 1 1 calc R U . . .
C30 C -0.3259(5) 0.03747(12) 0.5403(4) 0.0337(10) Uani 1 1 d . . . . .
H30 H -0.402914 0.027686 0.480104 0.040 Uiso 1 1 calc R U . . .
C31 C -0.1489(5) 0.18286(12) 0.4525(4) 0.0339(10) Uani 1 1 d . . . . .
H31 H -0.234123 0.194162 0.478150 0.041 Uiso 1 1 calc R U . . .
C32 C 0.3911(5) 0.13183(13) 0.8065(4) 0.0380(10) Uani 1 1 d . . . . .
H32 H 0.431293 0.155814 0.830806 0.046 Uiso 1 1 calc R U . . .
C33 C 0.3893(5) 0.06508(13) 0.8369(4) 0.0342(10) Uani 1 1 d . . . . .
H33 H 0.427806 0.043548 0.881922 0.041 Uiso 1 1 calc R U . . .
C34 C -0.0773(5) 0.20036(12) 0.3670(4) 0.0368(10) Uani 1 1 d . . . . .
H34 H -0.114401 0.223542 0.332019 0.044 Uiso 1 1 calc R U . . .
C35 C 0.1257(5) 0.04362(13) 0.0293(4) 0.0382(11) Uani 1 1 d . . . . .
H35 H 0.096670 0.025155 -0.031743 0.046 Uiso 1 1 calc R U . . .
C36 C 0.4846(6) 0.22843(14) 0.1338(5) 0.0555(15) Uani 1 1 d . . . . .
H36 H 0.531570 0.248139 0.096005 0.067 Uiso 1 1 calc R U . . .
C37 C 0.5062(6) 0.22597(13) 0.2594(5) 0.0493(13) Uani 1 1 d . . . . .
H37 H 0.567845 0.243745 0.307647 0.059 Uiso 1 1 calc R U . . .
C39 C 0.3969(7) 0.20310(15) 0.0623(5) 0.0597(16) Uani 1 1 d . . . . .
H39 H 0.382045 0.205577 -0.024120 0.072 Uiso 1 1 calc R U . . .
C41 C 0.3299(6) 0.17383(13) 0.1159(4) 0.0421(11) Uani 1 1 d . . . . .
H41 H 0.271085 0.155724 0.066830 0.051 Uiso 1 1 calc R U . . .
F51 F 0.6026(3) 0.02328(7) 0.2372(2) 0.0385(6) Uani 1 1 d . . . . .
F1 F 0.8476(3) 0.02554(7) 0.2148(2) 0.0401(6) Uani 1 1 d . . . . .
F6 F 0.6661(3) 0.03510(7) 0.0497(2) 0.0446(7) Uani 1 1 d . . . . .
B26 B 0.7051(5) 0.03983(12) 0.1729(4) 0.0262(9) Uani 1 1 d . . . . .
F7 F 0.5786(3) 0.18600(9) 0.6252(3) 0.0557(8) Uani 1 1 d . . . . .
F24 F 0.5862(4) 0.25013(9) 0.5955(3) 0.0733(10) Uani 1 1 d . . . . .
F38 F 0.5399(6) 0.22354(11) 0.7799(3) 0.1066(17) Uani 1 1 d . . . . .
B42 B 0.5186(9) 0.21954(17) 0.6541(6) 0.0578(17) Uani 1 1 d . . . . .
Cl66 Cl 0.00398(19) 0.16942(4) 0.84342(15) 0.0706(4) Uani 1 1 d . . . . .
Cl57 Cl -0.22535(17) 0.16306(5) 1.00212(17) 0.0743(5) Uani 1 1 d . . . . .
C40 C -0.1426(7) 0.19219(17) 0.9038(6) 0.0671(16) Uani 1 1 d . . . . .
H40A H -0.102247 0.214910 0.949005 0.081 Uiso 1 1 calc R U . . .
H40B H -0.220320 0.200346 0.835640 0.081 Uiso 1 1 calc R U . . .
Cl3 Cl 0.3220(2) 0.22125(5) 0.60869(19) 0.0858(5) Uani 1 1 d . . . . .
Cl4 Cl 0.70158(16) 0.09246(4) 0.20587(12) 0.0553(3) Uani 1 1 d . . . . .

loop_
_atom_site_aniso_label
_atom_site_aniso_U_11
_atom_site_aniso_U_22
_atom_site_aniso_U_33
_atom_site_aniso_U_23
_atom_site_aniso_U_13
_atom_site_aniso_U_12
P1 0.0246(5) 0.0195(5) 0.0188(5) 0.0019(4) 0.0053(4) 0.0003(4)
P2 0.0220(5) 0.0224(5) 0.0189(5) 0.0004(4) 0.0058(4) 0.0023(4)
Cl1 0.0373(6) 0.0235(5) 0.0294(5) -0.0018(4) 0.0109(4) 0.0008(4)
Cl2 0.0257(5) 0.0332(5) 0.0248(5) 0.0020(4) 0.0014(4) 0.0026(4)
C8 0.024(2) 0.0189(18) 0.0190(17) 0.0015(14) 0.0038(14) 0.0034(15)
C9 0.0241(19) 0.0223(19) 0.0193(18) -0.0012(14) 0.0058(15) 0.0026(15)
C10 0.033(2) 0.032(2) 0.029(2) -0.0027(17) 0.0079(17) 0.0045(18)
C11 0.025(2) 0.0214(19) 0.0240(19) 0.0026(15) 0.0063(15) -0.0014(16)
C12 0.0220(19) 0.025(2) 0.0208(18) 0.0012(15) 0.0066(15) 0.0009(16)
C13 0.028(2) 0.025(2) 0.028(2) 0.0027(16) 0.0125(16) 0.0024(16)
C14 0.030(2) 0.024(2) 0.031(2) 0.0033(16) 0.0047(17) -0.0008(17)
C15 0.027(2) 0.027(2) 0.0169(17) -0.0001(15) 0.0060(15) -0.0009(16)
C16 0.029(2) 0.028(2) 0.028(2) 0.0032(16) 0.0124(17) 0.0006(17)
C17 0.033(2) 0.029(2) 0.029(2) 0.0078(17) 0.0102(17) 0.0037(18)
C18 0.038(2) 0.024(2) 0.026(2) 0.0006(16) 0.0044(17) -0.0001(17)
C19 0.028(2) 0.043(3) 0.028(2) -0.0057(18) 0.0050(17) 0.0021(19)
C20 0.033(2) 0.051(3) 0.024(2) -0.0017(19) 0.0055(17) -0.012(2)
C21 0.046(3) 0.033(2) 0.037(2) 0.0034(19) 0.004(2) -0.005(2)
C22 0.030(2) 0.044(3) 0.039(2) 0.002(2) 0.0125(19) -0.009(2)
C23 0.050(3) 0.032(2) 0.032(2) -0.0064(18) 0.015(2) 0.002(2)
C25 0.035(2) 0.048(3) 0.024(2) -0.0015(19) 0.0001(18) -0.003(2)
C27 0.033(2) 0.037(2) 0.024(2) 0.0010(17) 0.0035(17) -0.0040(19)
C28 0.046(3) 0.079(4) 0.025(2) -0.001(2) 0.011(2) -0.021(3)
C29 0.034(2) 0.059(3) 0.031(2) -0.010(2) 0.0053(19) -0.013(2)
C30 0.029(2) 0.033(2) 0.038(2) -0.0029(18) 0.0015(18) -0.0053(18)
C31 0.033(2) 0.029(2) 0.044(2) 0.0036(18) 0.0170(19) 0.0108(18)
C32 0.049(3) 0.032(2) 0.031(2) -0.0072(18) 0.002(2) -0.011(2)
C33 0.034(2) 0.042(3) 0.027(2) 0.0092(18) 0.0031(18) 0.0052(19)
C34 0.041(3) 0.027(2) 0.044(3) 0.0115(19) 0.015(2) 0.0130(19)
C35 0.052(3) 0.039(3) 0.026(2) -0.0089(18) 0.014(2) -0.018(2)
C36 0.063(4) 0.035(3) 0.079(4) 0.017(3) 0.044(3) 0.001(2)
C37 0.047(3) 0.031(3) 0.070(4) 0.007(2) 0.010(3) -0.008(2)
C39 0.103(5) 0.041(3) 0.044(3) 0.008(2) 0.041(3) -0.004(3)
C41 0.066(3) 0.034(2) 0.030(2) 0.0008(19) 0.021(2) -0.004(2)
F51 0.0328(13) 0.0298(13) 0.0550(15) 0.0054(11) 0.0136(11) -0.0007(10)
F1 0.0317(13) 0.0457(15) 0.0422(14) 0.0056(12) 0.0039(11) 0.0006(11)
F6 0.0534(16) 0.0487(16) 0.0281(13) -0.0078(11) -0.0042(11) 0.0048(13)
B26 0.027(2) 0.020(2) 0.031(2) -0.0021(18) 0.0050(19) 0.0001(18)
F7 0.0574(18) 0.0588(19) 0.0529(17) -0.0133(14) 0.0149(14) 0.0105(15)
F24 0.089(3) 0.0434(18) 0.084(2) 0.0171(16) 0.0023(19) -0.0207(17)
F38 0.194(5) 0.076(3) 0.0451(19) -0.0124(17) 0.006(2) 0.063(3)
B42 0.089(5) 0.040(3) 0.045(3) -0.002(3) 0.010(3) 0.010(3)
Cl66 0.0807(11) 0.0620(9) 0.0698(10) -0.0131(7) 0.0139(8) 0.0109(8)
Cl57 0.0506(8) 0.0765(11) 0.0935(12) 0.0235(9) 0.0041(8) -0.0013(7)
C40 0.063(4) 0.053(3) 0.089(4) 0.007(3) 0.024(3) 0.009(3)
Cl3 0.0668(11) 0.0754(11) 0.1145(15) 0.0171(10) 0.0119(10) -0.0053(9)
Cl4 0.0569(8) 0.0571(8) 0.0531(7) 0.0017(6) 0.0127(6) -0.0091(6)

loop_
_atom_type_symbol
_atom_type_description
_atom_type_scat_dispersion_real
_atom_type_scat_dispersion_imag
_atom_type_scat_source
C C 0.0033 0.0016 'International Tables Vol C Tables 4.2.6.8 and 6.1.1.4'
H H 0.0000 0.0000 'International Tables Vol C Tables 4.2.6.8 and 6.1.1.4'
B B 0.0013 0.0007 'International Tables Vol C Tables 4.2.6.8 and 6.1.1.4'
Cl Cl 0.1484 0.1585 'International Tables Vol C Tables 4.2.6.8 and 6.1.1.4'
F F 0.0171 0.0103 'International Tables Vol C Tables 4.2.6.8 and 6.1.1.4'
P P 0.1023 0.0942 'International Tables Vol C Tables 4.2.6.8 and 6.1.1.4'

loop_
_geom_angle_atom_site_label_1
_geom_angle_atom_site_label_2
_geom_angle_atom_site_label_3
_geom_angle
_geom_angle_site_symmetry_1
_geom_angle_site_symmetry_3
_geom_angle_publ_flag
C8 P1 Cl1 110.35(12) . . ?
C11 P1 Cl1 103.97(13) . . ?
C11 P1 C8 109.94(17) . . ?
C12 P1 Cl1 109.05(13) . . ?
C12 P1 C8 112.10(17) . . ?
C12 P1 C11 111.13(17) . . ?
C9 P2 Cl2 109.33(12) . . ?
C13 P2 Cl2 105.88(14) . . ?
C13 P2 C9 110.91(17) . . ?
C15 P2 Cl2 109.48(13) . . ?
C15 P2 C9 110.74(17) . . ?
C15 P2 C13 110.38(17) . . ?
C9 C8 P1 129.3(3) . . ?
C16 C8 P1 112.3(3) . . ?
C16 C8 C9 118.3(3) . . ?
C8 C9 P2 128.2(3) . . ?
C17 C9 P2 113.4(3) . . ?
C17 C9 C8 118.3(3) . . ?
C15 C10 H10 120.7 . . ?
C23 C10 H10 120.7 . . ?
C23 C10 C15 118.7(4) . . ?
C20 C11 P1 120.9(3) . . ?
C27 C11 P1 118.6(3) . . ?
C27 C11 C20 120.5(4) . . ?
C14 C12 P1 118.0(3) . . ?
C18 C12 P1 121.2(3) . . ?
C18 C12 C14 120.7(4) . . ?
C21 C13 P2 119.9(3) . . ?
C21 C13 C41 120.7(4) . . ?
C41 C13 P2 119.4(3) . . ?
C12 C14 H14 120.5 . . ?
C33 C14 C12 119.0(4) . . ?
C33 C14 H14 120.5 . . ?
C10 C15 P2 120.4(3) . . ?
C19 C15 P2 118.3(3) . . ?
C19 C15 C10 121.2(4) . . ?
C8 C16 H16 119.0 . . ?
C31 C16 C8 122.0(4) . . ?
C31 C16 H16 119.0 . . ?
C9 C17 H17 119.0 . . ?
C9 C17 C34 122.0(4) . . ?
C34 C17 H17 119.0 . . ?
C12 C18 H18 120.5 . . ?
C32 C18 C12 119.0(4) . . ?
C32 C18 H18 120.5 . . ?
C15 C19 H19 120.7 . . ?
C29 C19 C15 118.6(4) . . ?
C29 C19 H19 120.7 . . ?
C11 C20 H20 120.5 . . ?
C28 C20 C11 119.0(4) . . ?
C28 C20 H20 120.5 . . ?
C13 C21 H21 120.3 . . ?
C37 C21 C13 119.4(4) . . ?
C37 C21 H21 120.3 . . ?
C28 C22 H22 120.0 . . ?
C28 C22 C30 120.0(4) . . ?
C30 C22 H22 120.0 . . ?
C10 C23 H23 119.7 . . ?
C35 C23 C10 120.6(4) . . ?
C35 C23 H23 119.7 . . ?
C32 C25 H25 119.6 . . ?
C32 C25 C33 120.8(4) . . ?
C33 C25 H25 119.6 . . ?
C11 C27 H27 120.4 . . ?
C30 C27 C11 119.3(4) . . ?
C30 C27 H27 120.4 . . ?
C20 C28 H28 119.6 . . ?
C22 C28 C20 120.8(4) . . ?
C22 C28 H28 119.6 . . ?
C19 C29 H29 119.7 . . ?
C35 C29 C19 120.6(4) . . ?
C35 C29 H29 119.7 . . ?
C22 C30 C27 120.4(4) . . ?
C22 C30 H30 119.8 . . ?
C27 C30 H30 119.8 . . ?
C16 C31 H31 120.2 . . ?
C34 C31 C16 119.5(4) . . ?
C34 C31 H31 120.2 . . ?
C18 C32 H32 119.8 . . ?
C25 C32 C18 120.4(4) . . ?
C25 C32 H32 119.8 . . ?
C14 C33 H33 120.0 . . ?
C25 C33 C14 120.0(4) . . ?
C25 C33 H33 120.0 . . ?
C17 C34 H34 120.1 . . ?
C31 C34 C17 119.9(4) . . ?
C31 C34 H34 120.1 . . ?
C23 C35 H35 119.8 . . ?
C29 C35 C23 120.3(4) . . ?
C29 C35 H35 119.8 . . ?
C37 C36 H36 119.3 . . ?
C39 C36 H36 119.3 . . ?
C39 C36 C37 121.4(4) . . ?
C21 C37 H37 120.2 . . ?
C36 C37 C21 119.5(5) . . ?
C36 C37 H37 120.2 . . ?
C36 C39 H39 120.0 . . ?
C36 C39 C41 120.0(5) . . ?
C41 C39 H39 120.0 . . ?
C13 C41 H41 120.5 . . ?
C39 C41 C13 119.0(5) . . ?
C39 C41 H41 120.5 . . ?
F51 B26 F1 109.2(3) . . ?
F51 B26 Cl4 106.7(3) . . ?
F1 B26 Cl4 109.7(3) . . ?
F6 B26 F51 111.9(3) . . ?
F6 B26 F1 111.5(3) . . ?
F6 B26 Cl4 107.6(3) . . ?
F7 B42 F24 109.9(5) . . ?
F7 B42 F38 109.1(5) . . ?
F7 B42 Cl3 112.3(5) . . ?
F24 B42 Cl3 108.7(4) . . ?
F38 B42 F24 111.8(5) . . ?
F38 B42 Cl3 105.0(5) . . ?
Cl66 C40 H40A 109.1 . . ?
Cl66 C40 H40B 109.1 . . ?
Cl57 C40 Cl66 112.3(3) . . ?
Cl57 C40 H40A 109.1 . . ?
Cl57 C40 H40B 109.1 . . ?
H40A C40 H40B 107.9 . . ?

loop_
_geom_bond_atom_site_label_1
_geom_bond_atom_site_label_2
_geom_bond_distance
_geom_bond_site_symmetry_2
_geom_bond_publ_flag
P1 Cl1 1.9901(13) . ?
P1 C8 1.805(4) . ?
P1 C11 1.791(4) . ?
P1 C12 1.771(4) . ?
P2 Cl2 1.9881(13) . ?
P2 C9 1.809(4) . ?
P2 C13 1.784(4) . ?
P2 C15 1.776(4) . ?
C8 C9 1.433(5) . ?
C8 C16 1.395(5) . ?
C9 C17 1.386(5) . ?
C10 H10 0.9500 . ?
C10 C15 1.390(5) . ?
C10 C23 1.381(6) . ?
C11 C20 1.391(5) . ?
C11 C27 1.387(5) . ?
C12 C14 1.401(5) . ?
C12 C18 1.395(5) . ?
C13 C21 1.388(6) . ?
C13 C41 1.390(6) . ?
C14 H14 0.9500 . ?
C14 C33 1.388(6) . ?
C15 C19 1.388(6) . ?
C16 H16 0.9500 . ?
C16 C31 1.386(6) . ?
C17 H17 0.9500 . ?
C17 C34 1.391(6) . ?
C18 H18 0.9500 . ?
C18 C32 1.381(6) . ?
C19 H19 0.9500 . ?
C19 C29 1.388(6) . ?
C20 H20 0.9500 . ?
C20 C28 1.379(6) . ?
C21 H21 0.9500 . ?
C21 C37 1.382(6) . ?
C22 H22 0.9500 . ?
C22 C28 1.375(6) . ?
C22 C30 1.379(6) . ?
C23 H23 0.9500 . ?
C23 C35 1.378(7) . ?
C25 H25 0.9500 . ?
C25 C32 1.380(6) . ?
C25 C33 1.380(6) . ?
C27 H27 0.9500 . ?
C27 C30 1.381(6) . ?
C28 H28 0.9500 . ?
C29 H29 0.9500 . ?
C29 C35 1.373(7) . ?
C30 H30 0.9500 . ?
C31 H31 0.9500 . ?
C31 C34 1.376(6) . ?
C32 H32 0.9500 . ?
C33 H33 0.9500 . ?
C34 H34 0.9500 . ?
C35 H35 0.9500 . ?
C36 H36 0.9500 . ?
C36 C37 1.377(8) . ?
C36 C39 1.367(8) . ?
C37 H37 0.9500 . ?
C39 H39 0.9500 . ?
C39 C41 1.384(7) . ?
C41 H41 0.9500 . ?
F51 B26 1.385(5) . ?
F1 B26 1.393(5) . ?
F6 B26 1.366(5) . ?
B26 Cl4 1.910(5) . ?
F7 B42 1.369(7) . ?
F24 B42 1.450(7) . ?
F38 B42 1.384(7) . ?
B42 Cl3 1.767(8) . ?
Cl66 C40 1.769(6) . ?
Cl57 C40 1.753(6) . ?
C40 H40A 0.9900 . ?
C40 H40B 0.9900 . ?

loop_
_geom_torsion_atom_site_label_1
_geom_torsion_atom_site_label_2
_geom_torsion_atom_site_label_3
_geom_torsion_atom_site_label_4
_geom_torsion
_geom_torsion_site_symmetry_1
_geom_torsion_site_symmetry_2
_geom_torsion_site_symmetry_3
_geom_torsion_site_symmetry_4
_geom_torsion_publ_flag
P1 C8 C9 P2 6.2(5) . . . . ?
P1 C8 C9 C17 -178.3(3) . . . . ?
P1 C8 C16 C31 178.5(3) . . . . ?
P1 C11 C20 C28 -178.5(4) . . . . ?
P1 C11 C27 C30 179.1(3) . . . . ?
P1 C12 C14 C33 -179.1(3) . . . . ?
P1 C12 C18 C32 179.2(3) . . . . ?
P2 C9 C17 C34 176.7(3) . . . . ?
P2 C13 C21 C37 178.2(4) . . . . ?
P2 C13 C41 C39 -179.6(4) . . . . ?
P2 C15 C19 C29 176.8(3) . . . . ?
Cl1 P1 C8 C9 -43.1(4) . . . . ?
Cl1 P1 C8 C16 140.3(3) . . . . ?
Cl1 P1 C11 C20 132.0(3) . . . . ?
Cl1 P1 C11 C27 -47.2(3) . . . . ?
Cl1 P1 C12 C14 -52.1(3) . . . . ?
Cl1 P1 C12 C18 127.6(3) . . . . ?
Cl2 P2 C9 C8 -48.3(4) . . . . ?
Cl2 P2 C9 C17 136.1(3) . . . . ?
Cl2 P2 C13 C21 -43.7(4) . . . . ?
Cl2 P2 C13 C41 135.1(3) . . . . ?
Cl2 P2 C15 C10 -29.6(3) . . . . ?
Cl2 P2 C15 C19 153.1(3) . . . . ?
C8 P1 C11 C20 -109.9(4) . . . . ?
C8 P1 C11 C27 71.0(3) . . . . ?
C8 P1 C12 C14 -174.6(3) . . . . ?
C8 P1 C12 C18 5.1(4) . . . . ?
C8 C9 C17 C34 0.6(6) . . . . ?
C8 C16 C31 C34 0.2(7) . . . . ?
C9 P2 C13 C21 74.8(4) . . . . ?
C9 P2 C13 C41 -106.4(4) . . . . ?
C9 P2 C15 C10 -150.3(3) . . . . ?
C9 P2 C15 C19 32.5(4) . . . . ?
C9 C8 C16 C31 1.4(6) . . . . ?
C9 C17 C34 C31 1.0(7) . . . . ?
C10 C15 C19 C29 -0.4(6) . . . . ?
C10 C23 C35 C29 -0.7(7) . . . . ?
C11 P1 C8 C9 -157.2(3) . . . . ?
C11 P1 C8 C16 26.2(3) . . . . ?
C11 P1 C12 C14 61.9(3) . . . . ?
C11 P1 C12 C18 -118.4(3) . . . . ?
C11 C20 C28 C22 0.1(8) . . . . ?
C11 C27 C30 C22 -1.3(6) . . . . ?
C12 P1 C8 C9 78.7(4) . . . . ?
C12 P1 C8 C16 -98.0(3) . . . . ?
C12 P1 C11 C20 14.8(4) . . . . ?
C12 P1 C11 C27 -164.3(3) . . . . ?
C12 C14 C33 C25 -0.5(6) . . . . ?
C12 C18 C32 C25 0.2(6) . . . . ?
C13 P2 C9 C8 -164.6(3) . . . . ?
C13 P2 C9 C17 19.7(3) . . . . ?
C13 P2 C15 C10 86.5(3) . . . . ?
C13 P2 C15 C19 -90.7(3) . . . . ?
C13 C21 C37 C36 1.2(7) . . . . ?
C14 C12 C18 C32 -1.0(6) . . . . ?
C15 P2 C9 C8 72.4(4) . . . . ?
C15 P2 C9 C17 -103.2(3) . . . . ?
C15 P2 C13 C21 -162.1(3) . . . . ?
C15 P2 C13 C41 16.7(4) . . . . ?
C15 C10 C23 C35 0.7(6) . . . . ?
C15 C19 C29 C35 0.4(7) . . . . ?
C16 C8 C9 P2 -177.3(3) . . . . ?
C16 C8 C9 C17 -1.8(5) . . . . ?
C16 C31 C34 C17 -1.5(7) . . . . ?
C18 C12 C14 C33 1.2(6) . . . . ?
C19 C29 C35 C23 0.1(7) . . . . ?
C20 C11 C27 C30 0.0(6) . . . . ?
C21 C13 C41 C39 -0.9(7) . . . . ?
C23 C10 C15 P2 -177.3(3) . . . . ?
C23 C10 C15 C19 -0.1(6) . . . . ?
C27 C11 C20 C28 0.6(7) . . . . ?
C28 C22 C30 C27 2.0(7) . . . . ?
C30 C22 C28 C20 -1.4(8) . . . . ?
C32 C25 C33 C14 -0.3(7) . . . . ?
C33 C25 C32 C18 0.5(7) . . . . ?
C36 C39 C41 C13 1.7(8) . . . . ?
C37 C36 C39 C41 -1.2(9) . . . . ?
C39 C36 C37 C21 -0.3(8) . . . . ?
C41 C13 C21 C37 -0.6(7) . . . . ?
